data_8101282
loop_
_publ_author_name
'\.Inge\,c,\Sebnem Kandil'
'Ayd\?in, Abdullah'
'Soylu, H\"useyin'
'Ar\?ic\?i , Cengiz'
'\,Cak\'ir, Bilge'
'\,Sahin, M. Fethi'

_publ_section_title
;
Crystal structure of 1-[2(3H)-benzothiazolone-3-yl]propanoylmorpholine, 
C~14~H~16~N~2~O~3~S
;
_journal_issue 3
_journal_name_full 'Zeitschrift f\"ur Kristallographie - New Crystal Structures'
_journal_page_first 431
_journal_page_last 432
_journal_volume 215
_journal_year 2000
_chemical_formula_moiety 'C14 H16 N2 O3 S'
_chemical_formula_sum 'C14 H16 N2 O3 S'
_chemical_formula_weight 292.35
_space_group_IT_number 56
_symmetry_cell_setting orthorhombic
_symmetry_space_group_name_Hall '-P 2ac 2bc'
_symmetry_space_group_name_H-M 'P n a a'
_cell_angle_alpha 90.00
_cell_angle_beta 90.00
_cell_angle_gamma 90.00
_cell_formula_units_Z 8
_cell_length_a 8.933(1)
_cell_length_b 11.391(1)
_cell_length_c 27.983(1)
_cell_measurement_temperature 293(2)
_cell_volume 2847.2(5)
_diffrn_ambient_temperature 293(2)
_exptl_crystal_density_diffrn 1.364
_cod_database_code 8101282

loop_
_symmetry_equiv_pos_as_xyz
'x, y, z'
'-x+1/2, -y, z+1/2'
'x, -y+1/2, -z+1/2'
'-x+1/2, y+1/2, -z'
'-x, -y, -z'
'x-1/2, y, -z-1/2'
'-x, y-1/2, z-1/2'
'x-1/2, -y-1/2, z'

loop_
_atom_site_label
_atom_site_type_symbol
_atom_site_fract_x
_atom_site_fract_y
_atom_site_fract_z
_atom_site_U_iso_or_equiv
_atom_site_adp_type
_atom_site_occupancy
_atom_site_calc_flag
_atom_site_refinement_flags
_atom_site_disorder_assembly
_atom_site_disorder_group
S1 S 0.0390(3) 0.7444(2) 0.4632(1) 0.0981(14) Uani 1 d . . .
N1 N -0.1072(7) 0.5671(5) 0.4306(2) 0.076(2) Uani 1 d . . .
N2 N -0.5123(11) 0.4680(7) 0.3211(3) 0.113(3) Uani 1 d . . .
C1 C -0.2553(10) 0.5105(7) 0.5022(4) 0.085(3) Uani 1 d . . .
H1 H -0.3026 0.4475 0.4874 0.102 Uiso 1 calc R . .
C2 C -0.2866(10) 0.5373(9) 0.5475(4) 0.095(3) Uani 1 d . . .
H2 H -0.3571 0.4922 0.5637 0.114 Uiso 1 calc R . .
C3 C -0.219(1) 0.629(1) 0.5716(4) 0.106(3) Uani 1 d . . .
H3 H -0.2424 0.6458 0.6032 0.127 Uiso 1 calc R . .
C4 C -0.115(1) 0.6953(8) 0.5470(4) 0.095(3) Uani 1 d . . .
H4 H -0.0663 0.7569 0.5623 0.114 Uiso 1 calc R . .
C5 C -0.0831(9) 0.6711(7) 0.5007(3) 0.078(2) Uani 1 d . . .
C6 C -0.1511(9) 0.5779(6) 0.4772(3) 0.070(2) Uani 1 d . . .
C7 C -0.007(1) 0.6490(8) 0.4149(4) 0.090(3) Uani 1 d . . .
C8 C -0.170(1) 0.4813(7) 0.3965(3) 0.087(3) Uani 1 d . . .
H8A H -0.1924 0.4086 0.4131 0.104 Uiso 1 calc R . .
H8B H -0.0966 0.4644 0.3719 0.104 Uiso 1 calc R . .
C9 C -0.310(1) 0.5283(7) 0.3740(4) 0.091(3) Uani 1 d . . .
H9A H -0.3754 0.5582 0.3987 0.109 Uiso 1 calc R . .
H9B H -0.2839 0.5932 0.3531 0.109 Uiso 1 calc R . .
C10 C -0.391(1) 0.4368(8) 0.3457(3) 0.081(2) Uani 1 d . . .
C11 C -0.566(3) 0.589(1) 0.316(1) 0.28(2) Uani 1 d . . .
H11A H -0.6028 0.6138 0.3472 0.337 Uiso 1 calc R . .
H11B H -0.4805 0.6378 0.3087 0.337 Uiso 1 calc R . .
C12 C -0.662(3) 0.611(1) 0.2874(6) 0.194(8) Uani 1 d D . .
H12A H -0.6188 0.6701 0.2668 0.232 Uiso 1 calc R . .
H12B H -0.7401 0.6499 0.3055 0.232 Uiso 1 calc R . .
C13 C -0.687(4) 0.433(2) 0.264(1) 0.38(3) Uani 1 d D . .
H13A H -0.7775 0.3895 0.2710 0.450 Uiso 1 calc R . .
H13B H -0.6593 0.4093 0.2316 0.450 Uiso 1 calc R . .
C14 C -0.590(2) 0.387(1) 0.2898(5) 0.141(5) Uani 1 d . . .
H14A H -0.5156 0.3491 0.2696 0.169 Uiso 1 calc R . .
H14B H -0.6361 0.3269 0.3092 0.169 Uiso 1 calc R . .
O1 O 0.0411(8) 0.6585(6) 0.3751(3) 0.119(3) Uani 1 d . . .
O2 O -0.3466(8) 0.3360(5) 0.3444(2) 0.100(2) Uani 1 d . . .
O3 O -0.733(1) 0.539(1) 0.2585(4) 0.169(4) Uani 1 d D . .

loop_
_atom_site_aniso_label
_atom_site_aniso_U_11
_atom_site_aniso_U_22
_atom_site_aniso_U_33
_atom_site_aniso_U_23
_atom_site_aniso_U_13
_atom_site_aniso_U_12
S1 0.085(2) 0.061(2) 0.149(3) 0.004(1) -0.009(1) -0.012(1)
N1 0.070(4) 0.059(4) 0.100(5) 0.001(3) 0.001(4) -0.005(3)
N2 0.106(6) 0.090(6) 0.143(7) -0.025(5) -0.048(6) 0.015(4)
C1 0.086(5) 0.058(5) 0.110(7) -0.005(5) -0.006(6) 0.001(5)
C2 0.094(7) 0.077(6) 0.114(8) 0.009(5) 0.011(5) 0.001(5)
C3 0.128(9) 0.083(7) 0.107(7) -0.008(6) -0.019(7) 0.018(6)
C4 0.110(7) 0.059(5) 0.116(8) -0.009(5) -0.031(6) 0.009(5)
C5 0.084(5) 0.053(5) 0.097(6) -0.006(4) -0.011(4) 0.000(4)
C6 0.072(5) 0.050(4) 0.089(5) 0.005(4) -0.009(4) 0.001(4)
C7 0.083(6) 0.081(6) 0.106(6) 0.011(5) 0.011(5) 0.010(5)
C8 0.094(6) 0.069(5) 0.098(6) -0.006(4) -0.013(5) 0.010(4)
C9 0.094(6) 0.068(5) 0.111(7) -0.010(5) -0.024(5) 0.011(4)
C10 0.086(6) 0.072(6) 0.085(5) -0.007(4) -0.005(5) 0.009(5)
C11 0.31(3) 0.11(1) 0.42(3) -0.12(2) -0.27(3) 0.11(2)
C12 0.25(2) 0.14(1) 0.19(2) 0.02(1) -0.10(2) 0.05(1)
C13 0.51(5) 0.17(2) 0.44(4) 0.00(2) -0.41(5) 0.00(3)
C14 0.15(1) 0.13(1) 0.147(9) -0.037(8) -0.057(9) 0.007(8)
O1 0.119(6) 0.103(5) 0.135(6) 0.013(4) 0.032(5) -0.001(4)
O2 0.126(5) 0.072(4) 0.103(4) -0.005(3) -0.021(4) 0.007(4)
O3 0.171(9) 0.17(1) 0.169(8) 0.020(7) -0.095(7) 0.022(8)

loop_
_geom_bond_atom_site_label_1
_geom_bond_atom_site_label_2
_geom_bond_distance
_geom_bond_site_symmetry_2
_geom_bond_publ_flag
S1 C5 1.729(9) . no
S1 C7 1.78(1) . yes
N1 C7 1.36(1) . no
N1 C6 1.37(1) . yes
N1 C8 1.48(1) . yes
N2 C10 1.33(1) . yes
N2 C14 1.44(1) . yes
N2 C11 1.47(2) . yes
C1 C2 1.33(1) . yes
C1 C6 1.39(1) . yes
C1 H1 0.9300 . no
C2 C3 1.39(1) . no
C2 H2 0.9300 . no
C3 C4 1.39(2) . yes
C3 H3 0.9300 . no
C4 C5 1.36(1) . yes
C4 H4 0.9300 . yes
C5 C6 1.39(1) . no
C7 O1 1.20(1) . no
C8 C9 1.50(1) . yes
C8 H8A 0.9700 . yes
C8 H8B 0.9700 . yes
C9 C10 1.50(1) . no
C9 H9A 0.9700 . yes
C9 H9B 0.9700 . yes
C10 O2 1.22(1) . yes
C11 C12 1.20(2) . no
C11 H11A 0.9700 . no
C11 H11B 0.9700 . yes
C12 O3 1.31(2) . no
C12 H12A 0.9700 . yes
C12 H12B 0.9700 . no
C13 C14 1.26(2) . no
C13 O3 1.28(2) . no
C13 H13A 0.9700 . yes
C13 H13B 0.9700 . yes
C14 H14A 0.9700 . yes
C14 H14B 0.9700 . yes

loop_
_cod_related_entry_id
_cod_related_entry_database
_cod_related_entry_code
1 ChemSpider 8907729
